data_1536834
loop_
_publ_author_name
'Rankin, D.A.'

_publ_section_title
;
 The chloro and bromo complexes of iridium(III) and iridium(IV). II
 Structural chemistry of Ir(III) complexes
;
_journal_name_full 'Australian Journal of Chemistry'
_journal_page_first 871
_journal_page_last 883
_journal_volume 36
_journal_year 1983
_chemical_formula_sum 'Cl6 H14 Ir N3 O'
_chemical_name_systematic '(N H4)3 (Ir Cl6) (H2 O)'
_space_group_IT_number 62
_symmetry_space_group_name_Hall '-P 2ac 2n'
_symmetry_space_group_name_H-M 'P n m a'
_cell_angle_alpha 90
_cell_angle_beta 90
_cell_angle_gamma 90
_cell_formula_units_Z 4
_cell_length_a 12.229
_cell_length_b 7.011
_cell_length_c 14.088
_cell_volume 1207.870
_citation_journal_id_ASTM AJCHAS
_cod_data_source_file Rankin_AJCHAS_1983_687.cif
_cod_data_source_block H14Cl6Ir1N3O1
_cod_original_cell_volume 1207.87
_cod_original_formula_sum 'H14 Cl6 Ir1 N3 O1'
_cod_database_code 1536834

loop_
_symmetry_equiv_pos_as_xyz
x,y,z
-x+1/2,-y,z+1/2
x+1/2,-y+1/2,-z+1/2
-x,y+1/2,-z
-x,-y,-z
x-1/2,y,-z-1/2
-x-1/2,y-1/2,z-1/2
x,-y-1/2,z

loop_
_atom_site_label
_atom_site_type_symbol
_atom_site_fract_x
_atom_site_fract_y
_atom_site_fract_z
_atom_site_occupancy
_atom_site_U_iso_or_equiv
_atom_site_attached_hydrogens
N2 N-3 0.0561 -0.25 0.1451 1 0.0 4
Cl1 Cl-1 0.365 0.25 0.052 1 0.0 0
Cl4 Cl-1 0.1556 0.0146 -0.0363 1 0.0 0
Cl3 Cl-1 0.3963 0.0159 -0.1521 1 0.0 0
Cl2 Cl-1 0.1865 0.25 -0.2441 1 0.0 0
N1 N-3 0.1077 0.25 -0.4635 1 0.0 4
Ir1 Ir+3 0.27524 0.25 -0.09476 1 0.0 0
O1 O-2 0.059 0.25 0.1571 1 0.0 2
N3 N-3 0.3315 0.25 0.279 1 0.0 4
